data_4330532
loop_
_publ_author_name
'Angelos B. Canaj'
'Demetrios I. Tzimopoulos'
'Aggelos Philippidis'
'George E. Kostakis'
'Constantinos J. Milios'

_publ_section_title
;
 Employment of a New Tripodal Ligand for the Synthesis of Cobalt(II/III),
 Nickel(II), and Copper(II) Clusters: Magnetic, Optical, and Thermal
 Properties
;
_journal_name_full 'Inorganic Chemistry'
_journal_page_first 10461
_journal_page_last 10470
_journal_paper_doi 10.1021/ic301744e
_journal_volume 51
_journal_year 2012
_chemical_formula_sum 'C63.5 H78.5 Cu4 N4 O17.75'
_chemical_formula_weight 1435.96
_space_group_IT_number 14
_symmetry_cell_setting monoclinic
_symmetry_space_group_name_Hall '-P 2ybc'
_symmetry_space_group_name_H-M 'P 1 21/c 1'
_atom_sites_solution_hydrogens geom
_atom_sites_solution_primary direct
_atom_sites_solution_secondary difmap
_audit_creation_method SHELXL-97
_audit_update_record
;
2012-08-08 # Formatted by publCIF
;
_cell_angle_alpha 90.00
_cell_angle_beta 93.89(4)
_cell_angle_gamma 90.00
_cell_formula_units_Z 4
_cell_length_a 19.808(9)
_cell_length_b 26.728(9)
_cell_length_c 13.601(7)
_cell_measurement_reflns_used 20576
_cell_measurement_temperature 180(2)
_cell_measurement_theta_max 23.39
_cell_measurement_theta_min 1.28
_cell_volume 7184(6)
_computing_structure_refinement 'SHELXL-97 (Sheldrick, 2008)'
_computing_structure_solution 'SHELXS-97 (Sheldrick, 2008)'
_diffrn_ambient_temperature 180(2)
_diffrn_detector 'image plate ( 34 cm diameter )'
_diffrn_detector_type STOE
_diffrn_measured_fraction_theta_full 0.983
_diffrn_measured_fraction_theta_max 0.983
_diffrn_measurement_device '2-circle goniometer'
_diffrn_measurement_device_type 'STOE IPDS 2'
_diffrn_radiation_monochromator graphite
_diffrn_radiation_source 'fine-focus sealed tube'
_diffrn_radiation_type MoK\a
_diffrn_radiation_wavelength 0.71073
_diffrn_reflns_av_R_equivalents 0.2007
_diffrn_reflns_av_sigmaI/netI 0.1844
_diffrn_reflns_limit_h_max 24
_diffrn_reflns_limit_h_min -24
_diffrn_reflns_limit_k_max 32
_diffrn_reflns_limit_k_min -32
_diffrn_reflns_limit_l_max 14
_diffrn_reflns_limit_l_min -16
_diffrn_reflns_number 61516
_diffrn_reflns_theta_full 25.78
_diffrn_reflns_theta_max 25.78
_diffrn_reflns_theta_min 1.28
_exptl_absorpt_coefficient_mu 1.234
_exptl_absorpt_correction_T_max 0.875
_exptl_absorpt_correction_T_min 0.769
_exptl_absorpt_correction_type integration
_exptl_crystal_colour green
_exptl_crystal_density_diffrn 1.328
_exptl_crystal_description plate
_exptl_crystal_F_000 2982
_exptl_crystal_size_max 0.28
_exptl_crystal_size_mid 0.23
_exptl_crystal_size_min 0.18
_refine_diff_density_max 1.223
_refine_diff_density_min -0.568
_refine_diff_density_rms 0.146
_refine_ls_extinction_coef 0.0085(5)
_refine_ls_extinction_expression Fc^*^=kFc[1+0.001xFc^2^\l^3^/sin(2\q)]^-1/4^
_refine_ls_extinction_method SHELXL
_refine_ls_goodness_of_fit_ref 1.004
_refine_ls_hydrogen_treatment constr
_refine_ls_matrix_type full
_refine_ls_number_parameters 880
_refine_ls_number_reflns 13579
_refine_ls_number_restraints 1
_refine_ls_restrained_S_all 1.004
_refine_ls_R_factor_all 0.1968
_refine_ls_R_factor_gt 0.0809
_refine_ls_shift/su_max 0.002
_refine_ls_shift/su_mean 0.000
_refine_ls_structure_factor_coef Fsqd
_refine_ls_weighting_details 'calc w=1/[\s^2^(Fo^2^)+(0.0830P)^2^] where P=(Fo^2^+2Fc^2^)/3'
_refine_ls_weighting_scheme calc
_refine_ls_wR_factor_gt 0.1820
_refine_ls_wR_factor_ref 0.2188
_reflns_number_gt 5209
_reflns_number_total 13579
_reflns_threshold_expression >2sigma(I)
_cod_data_source_file ic301744e_si_002_5.cif
_cod_data_source_block at384
_cod_original_cell_volume 7184(5)
_cod_original_sg_symbol_H-M 'P 21/c'
_cod_original_formula_sum 'C63.50 H78.50 Cu4 N4 O17.75'
_cod_database_code 4330532

loop_
_symmetry_equiv_pos_as_xyz
'x, y, z'
'-x, y+1/2, -z+1/2'
'-x, -y, -z'
'x, -y-1/2, z-1/2'

loop_
_atom_site_label
_atom_site_type_symbol
_atom_site_fract_x
_atom_site_fract_y
_atom_site_fract_z
_atom_site_U_iso_or_equiv
_atom_site_adp_type
_atom_site_occupancy
_atom_site_symmetry_multiplicity
_atom_site_calc_flag
_atom_site_refinement_flags
_atom_site_disorder_assembly
_atom_site_disorder_group
Cu1 Cu 0.31119(5) 0.51224(4) 0.25331(8) 0.0535(3) Uani 1 1 d . . .
Cu2 Cu 0.23879(6) 0.58742(4) 0.09093(8) 0.0551(3) Uani 1 1 d . . .
Cu3 Cu 0.19653(6) 0.47061(4) 0.06057(8) 0.0528(3) Uani 1 1 d . . .
Cu4 Cu 0.15482(5) 0.51753(4) 0.25832(8) 0.0512(3) Uani 1 1 d . . .
O11 O 0.3926(3) 0.5500(2) 0.2578(5) 0.0639(17) Uani 1 1 d . . .
O21 O 0.2310(3) 0.4714(2) 0.2394(4) 0.0487(14) Uani 1 1 d . . .
O31 O 0.3850(4) 0.3625(3) 0.1826(6) 0.101(3) Uani 1 1 d . . .
H311 H 0.4078 0.3819 0.1494 0.152 Uiso 1 1 calc R . .
N11 N 0.3572(4) 0.4525(3) 0.2976(5) 0.0493(18) Uani 1 1 d . . .
C11 C 0.4670(5) 0.4902(4) 0.3417(7) 0.056(2) Uani 1 1 d . . .
C21 C 0.4512(5) 0.5380(4) 0.3025(7) 0.058(2) Uani 1 1 d . . .
C31 C 0.5005(5) 0.5751(4) 0.3090(8) 0.068(3) Uani 1 1 d . . .
H31 H 0.4899 0.6071 0.2822 0.082 Uiso 1 1 calc R . .
C41 C 0.5648(5) 0.5668(4) 0.3536(8) 0.069(3) Uani 1 1 d . . .
H41 H 0.5973 0.5930 0.3562 0.082 Uiso 1 1 calc R . .
C51 C 0.6470(5) 0.5115(4) 0.4430(8) 0.066(3) Uani 1 1 d . . .
H51 H 0.6795 0.5377 0.4433 0.079 Uiso 1 1 calc R . .
C61 C 0.6638(5) 0.4679(4) 0.4881(8) 0.070(3) Uani 1 1 d . . .
H61 H 0.7071 0.4634 0.5215 0.084 Uiso 1 1 calc R . .
C71 C 0.6161(5) 0.4299(4) 0.4843(8) 0.071(3) Uani 1 1 d . . .
H71 H 0.6280 0.3988 0.5147 0.085 Uiso 1 1 calc R . .
C81 C 0.5522(5) 0.4352(4) 0.4383(8) 0.066(3) Uani 1 1 d . . .
H81 H 0.5209 0.4083 0.4386 0.079 Uiso 1 1 calc R . .
C91 C 0.5331(5) 0.4811(4) 0.3903(7) 0.058(2) Uani 1 1 d . . .
C101 C 0.5824(5) 0.5193(4) 0.3952(7) 0.063(3) Uani 1 1 d . . .
C111 C 0.4193(5) 0.4498(4) 0.3337(7) 0.055(2) Uani 1 1 d . . .
H111 H 0.4347 0.4180 0.3571 0.067 Uiso 1 1 calc R . .
C121 C 0.3127(4) 0.4079(3) 0.2920(7) 0.055(2) Uani 1 1 d . . .
C131 C 0.2410(4) 0.4278(3) 0.2982(7) 0.053(2) Uani 1 1 d . . .
H131 H 0.2081 0.4017 0.2751 0.064 Uiso 1 1 calc R . .
H132 H 0.2332 0.4357 0.3676 0.064 Uiso 1 1 calc R . .
C141 C 0.3189(5) 0.3825(4) 0.1892(7) 0.066(3) Uani 1 1 d . . .
H141 H 0.2850 0.3553 0.1802 0.079 Uiso 1 1 calc R . .
H142 H 0.3095 0.4074 0.1362 0.079 Uiso 1 1 calc R . .
C151 C 0.3274(5) 0.3692(4) 0.3752(7) 0.066(3) Uani 1 1 d . . .
H151 H 0.3694 0.3513 0.3641 0.099 Uiso 1 1 calc R . .
H152 H 0.2899 0.3453 0.3754 0.099 Uiso 1 1 calc R . .
H153 H 0.3322 0.3865 0.4389 0.099 Uiso 1 1 calc R . .
O12 O 0.2108(3) 0.6053(2) -0.0414(4) 0.0637(17) Uani 1 1 d . . .
O22 O 0.2553(3) 0.5712(2) 0.2299(4) 0.0529(15) Uani 1 1 d . . .
O32 O 0.3678(4) 0.6317(3) 0.1508(5) 0.0726(19) Uani 1 1 d . . .
H321 H 0.3744 0.6057 0.1848 0.109 Uiso 1 1 calc R . .
N12 N 0.2304(4) 0.6554(3) 0.1362(5) 0.056(2) Uani 1 1 d . . .
C12 C 0.1653(5) 0.6867(4) -0.0068(7) 0.062(3) Uani 1 1 d . . .
C22 C 0.1724(5) 0.6441(4) -0.0685(7) 0.060(3) Uani 1 1 d . . .
C32 C 0.1394(5) 0.6425(4) -0.1639(7) 0.062(3) Uani 1 1 d . . .
H32 H 0.1453 0.6141 -0.2044 0.074 Uiso 1 1 calc R . .
C42 C 0.0995(5) 0.6808(4) -0.1987(7) 0.068(3) Uani 1 1 d . . .
H42 H 0.0783 0.6787 -0.2634 0.082 Uiso 1 1 calc R . .
C52 C 0.0454(5) 0.7647(4) -0.1749(8) 0.071(3) Uani 1 1 d . . .
H52 H 0.0236 0.7628 -0.2392 0.086 Uiso 1 1 calc R . .
C62 C 0.0352(6) 0.8053(4) -0.1179(9) 0.083(3) Uani 1 1 d . . .
H62 H 0.0073 0.8318 -0.1432 0.100 Uiso 1 1 calc R . .
C72 C 0.0655(6) 0.8085(4) -0.0219(9) 0.086(3) Uani 1 1 d . . .
H72 H 0.0577 0.8368 0.0179 0.103 Uiso 1 1 calc R . .
C82 C 0.1076(6) 0.7696(4) 0.0150(8) 0.074(3) Uani 1 1 d . . .
H82 H 0.1280 0.7722 0.0801 0.089 Uiso 1 1 calc R . .
C92 C 0.1203(5) 0.7271(4) -0.0414(8) 0.064(3) Uani 1 1 d . . .
C102 C 0.0884(5) 0.7245(4) -0.1396(7) 0.063(3) Uani 1 1 d . . .
C112 C 0.1996(5) 0.6920(4) 0.0879(7) 0.065(3) Uani 1 1 d . . .
H112 H 0.2001 0.7241 0.1179 0.078 Uiso 1 1 calc R . .
C122 C 0.2676(5) 0.6643(4) 0.2353(7) 0.061(3) Uani 1 1 d . . .
C132 C 0.2560(5) 0.6142(3) 0.2908(7) 0.061(3) Uani 1 1 d . . .
H133 H 0.2923 0.6102 0.3441 0.073 Uiso 1 1 calc R . .
H134 H 0.2124 0.6162 0.3221 0.073 Uiso 1 1 calc R . .
C142 C 0.3405(5) 0.6701(4) 0.2100(8) 0.074(3) Uani 1 1 d . . .
H143 H 0.3447 0.7024 0.1753 0.089 Uiso 1 1 calc R . .
H144 H 0.3690 0.6723 0.2725 0.089 Uiso 1 1 calc R . .
C152 C 0.2448(6) 0.7073(4) 0.2933(8) 0.080(3) Uani 1 1 d . . .
H154 H 0.2568 0.7386 0.2612 0.119 Uiso 1 1 calc R . .
H155 H 0.2669 0.7061 0.3599 0.119 Uiso 1 1 calc R . .
H156 H 0.1957 0.7057 0.2970 0.119 Uiso 1 1 calc R . .
O13 O 0.1372(3) 0.4174(2) 0.0788(4) 0.0511(15) Uani 1 1 d . . .
O23 O 0.2675(3) 0.5205(2) 0.0586(4) 0.0518(15) Uani 1 1 d . . .
O33 O 0.1840(4) 0.5185(3) -0.1360(5) 0.076(2) Uani 1 1 d . . .
H331 H 0.1937 0.5442 -0.1024 0.114 Uiso 1 1 calc R . .
N13 N 0.2433(3) 0.4363(3) -0.0378(5) 0.0495(18) Uani 1 1 d . . .
C13 C 0.1792(5) 0.3597(3) -0.0403(6) 0.050(2) Uani 1 1 d . . .
C23 C 0.1365(5) 0.3727(3) 0.0327(7) 0.053(2) Uani 1 1 d . . .
C33 C 0.0848(4) 0.3390(4) 0.0599(7) 0.058(2) Uani 1 1 d . . .
H33 H 0.0556 0.3484 0.1092 0.070 Uiso 1 1 calc R . .
C43 C 0.0774(5) 0.2954(4) 0.0176(8) 0.068(3) Uani 1 1 d . . .
H43 H 0.0437 0.2734 0.0390 0.081 Uiso 1 1 calc R . .
C53 C 0.1060(7) 0.2315(4) -0.1057(9) 0.084(3) Uani 1 1 d . . .
H53 H 0.0720 0.2098 -0.0837 0.101 Uiso 1 1 calc R . .
C63 C 0.1439(7) 0.2167(4) -0.1821(9) 0.085(3) Uani 1 1 d . . .
H63 H 0.1348 0.1859 -0.2151 0.102 Uiso 1 1 calc R . .
C73 C 0.1955(7) 0.2477(5) -0.2101(9) 0.096(4) Uani 1 1 d . . .
H73 H 0.2237 0.2365 -0.2595 0.115 Uiso 1 1 calc R . .
C83 C 0.2073(6) 0.2948(4) -0.1676(8) 0.082(3) Uani 1 1 d . . .
H83 H 0.2413 0.3160 -0.1907 0.099 Uiso 1 1 calc R . .
C93 C 0.1682(5) 0.3109(4) -0.0900(7) 0.060(3) Uani 1 1 d . . .
C103 C 0.1176(5) 0.2792(4) -0.0592(7) 0.063(3) Uani 1 1 d . . .
C113 C 0.2280(5) 0.3937(4) -0.0758(6) 0.052(2) Uani 1 1 d . . .
H113 H 0.2509 0.3837 -0.1318 0.063 Uiso 1 1 calc R . .
C123 C 0.2883(5) 0.4712(3) -0.0889(7) 0.055(2) Uani 1 1 d . . .
C133 C 0.3170(4) 0.5080(3) -0.0097(7) 0.055(2) Uani 1 1 d . . .
H135 H 0.3569 0.4929 0.0265 0.065 Uiso 1 1 calc R . .
H136 H 0.3319 0.5390 -0.0419 0.065 Uiso 1 1 calc R . .
C143 C 0.2435(5) 0.4976(4) -0.1691(7) 0.066(3) Uani 1 1 d . . .
H145 H 0.2702 0.5245 -0.1982 0.079 Uiso 1 1 calc R . .
H146 H 0.2310 0.4732 -0.2220 0.079 Uiso 1 1 calc R . .
C153 C 0.3481(5) 0.4463(4) -0.1359(8) 0.080(3) Uani 1 1 d . . .
H157 H 0.3713 0.4236 -0.0881 0.120 Uiso 1 1 calc R . .
H158 H 0.3797 0.4720 -0.1554 0.120 Uiso 1 1 calc R . .
H159 H 0.3313 0.4273 -0.1941 0.120 Uiso 1 1 calc R . .
O14 O 0.1714(3) 0.5189(2) 0.3974(4) 0.0558(16) Uani 1 1 d . . .
O24 O 0.1403(3) 0.5213(2) 0.1162(4) 0.0525(15) Uani 1 1 d . . .
O34 O 0.0177(12) 0.6466(6) 0.1780(13) 0.086(6) Uani 0.379(4) 1 d P A 1
H34A H -0.0044 0.6643 0.1361 0.129 Uiso 0.379(4) 1 calc PR A 1
O341 O -0.0750(9) 0.5971(8) 0.2058(13) 0.091(8) Uani 0.410(19) 1 d P A 2
H341 H -0.0639 0.6263 0.1908 0.136 Uiso 0.410(19) 1 calc PR A 2
O342 O -0.0580(12) 0.5136(11) 0.174(2) 0.041(9) Uani 0.210(19) 1 d P A 3
H342 H -0.0686 0.4985 0.1206 0.062 Uiso 0.210(19) 1 calc PR A 3
N14 N 0.0683(4) 0.5495(3) 0.2596(5) 0.0503(18) Uani 1 1 d . A .
C14 C 0.0632(4) 0.5516(3) 0.4386(6) 0.048(2) Uani 1 1 d . . .
C24 C 0.1292(4) 0.5322(3) 0.4606(6) 0.050(2) Uani 1 1 d . . .
C34 C 0.1515(5) 0.5240(4) 0.5618(7) 0.058(2) Uani 1 1 d . . .
H34 H 0.1943 0.5088 0.5772 0.070 Uiso 1 1 calc R . .
C44 C 0.1124(5) 0.5375(3) 0.6372(7) 0.056(2) Uani 1 1 d . . .
H44 H 0.1298 0.5336 0.7036 0.067 Uiso 1 1 calc R . .
C54 C 0.0056(5) 0.5695(4) 0.6948(7) 0.058(2) Uani 1 1 d . . .
H54 H 0.0237 0.5651 0.7607 0.070 Uiso 1 1 calc R . .
C64 C -0.0578(5) 0.5871(3) 0.6796(7) 0.060(2) Uani 1 1 d . . .
H64 H -0.0844 0.5942 0.7335 0.072 Uiso 1 1 calc R . .
C74 C -0.0840(5) 0.5946(4) 0.5818(7) 0.062(3) Uani 1 1 d . . .
H74 H -0.1284 0.6076 0.5695 0.074 Uiso 1 1 calc R . .
C84 C -0.0454(4) 0.5833(3) 0.5034(7) 0.054(2) Uani 1 1 d . . .
H84 H -0.0642 0.5883 0.4381 0.064 Uiso 1 1 calc R . .
C94 C 0.0205(4) 0.5646(3) 0.5181(7) 0.050(2) Uani 1 1 d . . .
C104 C 0.0464(4) 0.5574(3) 0.6172(6) 0.050(2) Uani 1 1 d . . .
C114 C 0.0375(5) 0.5595(3) 0.3380(7) 0.052(2) Uani 1 1 d . . .
H114 H -0.0065 0.5735 0.3285 0.063 Uiso 1 1 calc R . .
C124 C 0.0362(5) 0.5612(4) 0.1596(7) 0.057(2) Uani 1 1 d . . .
C134 C 0.0696(4) 0.5244(4) 0.0913(6) 0.056(2) Uani 1 1 d . A .
H13A H 0.0490 0.4909 0.0972 0.067 Uiso 1 1 calc R . .
H13B H 0.0617 0.5356 0.0221 0.067 Uiso 1 1 calc R . .
C144 C 0.0560(6) 0.6138(4) 0.1317(8) 0.074(3) Uani 1 1 d . A .
H14A H 0.1044 0.6196 0.1512 0.088 Uiso 0.379(4) 1 calc PR A 1
H14B H 0.0490 0.6183 0.0595 0.088 Uiso 0.379(4) 1 calc PR A 1
H14C H 0.1053 0.6174 0.1401 0.111 Uiso 0.621(4) 1 calc PR A 2
H14D H 0.0346 0.6379 0.1742 0.111 Uiso 0.621(4) 1 calc PR A 2
H14E H 0.0408 0.6202 0.0628 0.111 Uiso 0.621(4) 1 calc PR A 2
C154 C -0.0348(19) 0.5576(18) 0.143(3) 0.039(12) Uiso 0.410(19) 1 d P A 2
H15A H -0.0492 0.5234 0.1596 0.047 Uiso 0.410(19) 1 calc PR A 2
H15B H -0.0472 0.5631 0.0719 0.047 Uiso 0.410(19) 1 calc PR A 2
C155 C -0.039(3) 0.569(2) 0.151(5) 0.03(2) Uiso 0.210(19) 1 d P A 3
H15C H -0.0564 0.5794 0.0841 0.041 Uiso 0.210(19) 1 calc PR A 3
H15D H -0.0549 0.5924 0.2007 0.041 Uiso 0.210(19) 1 calc PR A 3
C156 C -0.0469(16) 0.5438(19) 0.157(3) 0.043(9) Uiso 0.379(4) 1 d P A 1
H15E H -0.0500 0.5088 0.1777 0.064 Uiso 0.379(4) 1 calc PR A 1
H15F H -0.0677 0.5476 0.0902 0.064 Uiso 0.379(4) 1 calc PR A 1
H15G H -0.0706 0.5651 0.2024 0.064 Uiso 0.379(4) 1 calc PR A 1
O1M O 0.4684(6) 0.4142(6) 0.0690(9) 0.160(5) Uani 1 1 d . . .
H1M H 0.4838 0.4004 0.0197 0.240 Uiso 1 1 calc R . .
C1M C 0.5097(9) 0.4545(8) 0.0989(14) 0.170(8) Uani 1 1 d . . .
H1M1 H 0.4823 0.4806 0.1271 0.255 Uiso 1 1 calc R . .
H1M2 H 0.5315 0.4679 0.0419 0.255 Uiso 1 1 calc R . .
H1M3 H 0.5445 0.4431 0.1486 0.255 Uiso 1 1 calc R . .
O2M O 0.2751(11) 0.8136(6) 0.1185(16) 0.139(9) Uani 0.50 1 d P . .
H2M H 0.3165 0.8196 0.1154 0.209 Uiso 0.50 1 calc PR . .
C2M C 0.2411(12) 0.8520(9) 0.0916(17) 0.081(7) Uani 0.50 1 d P . .
H2M1 H 0.1971 0.8510 0.1204 0.122 Uiso 0.50 1 calc PR . .
H2M2 H 0.2343 0.8525 0.0196 0.122 Uiso 0.50 1 calc PR . .
H2M3 H 0.2657 0.8822 0.1141 0.122 Uiso 0.50 1 calc PR . .
O3M O 0.3246(11) 0.2843(9) 0.6164(17) 0.071(6) Uiso 0.30 1 d P B 1
H3M H 0.3478 0.2685 0.6601 0.107 Uiso 0.30 1 calc PR B 1
O3M1 O 0.309(3) 0.1992(19) 0.552(4) 0.126(16) Uiso 0.20 1 d P B 2
H3M1 H 0.3455 0.1916 0.5832 0.189 Uiso 0.20 1 calc PR B 2
C3M C 0.3026(19) 0.2535(9) 0.5472(17) 0.135(13) Uani 0.50 1 d P . .
H3M2 H 0.2554 0.2614 0.5267 0.203 Uiso 0.30 1 calc PR B 1
H3M3 H 0.3055 0.2191 0.5722 0.203 Uiso 0.30 1 calc PR B 1
H3M4 H 0.3304 0.2568 0.4906 0.203 Uiso 0.30 1 calc PR B 1
H3M5 H 0.3212 0.2681 0.6094 0.203 Uiso 0.20 1 calc PR B 2
H3M6 H 0.2548 0.2625 0.5365 0.203 Uiso 0.20 1 calc PR B 2
H3M7 H 0.3276 0.2664 0.4928 0.203 Uiso 0.20 1 calc PR B 2
O4M O 0.2759(5) 0.3743(4) 0.6653(7) 0.111(3) Uani 1 1 d . . .
H4M H 0.2931 0.3470 0.6494 0.166 Uiso 1 1 calc R . .
C4M C 0.2093(7) 0.3779(7) 0.6214(12) 0.137(6) Uani 1 1 d . . .
H4M1 H 0.1777 0.3833 0.6726 0.205 Uiso 1 1 calc R . .
H4M2 H 0.1976 0.3469 0.5859 0.205 Uiso 1 1 calc R . .
H4M3 H 0.2066 0.4061 0.5751 0.205 Uiso 1 1 calc R . .
O5M O 0.3317(15) 0.6399(11) 0.829(2) 0.233(17) Uani 0.50 1 d P . .
H5M H 0.2945 0.6306 0.8017 0.350 Uiso 0.50 1 calc PR . .
C5M C 0.367(2) 0.6753(11) 0.759(3) 0.166(17) Uani 0.50 1 d P . .
H5M1 H 0.4097 0.6876 0.7923 0.249 Uiso 0.50 1 calc PR . .
H5M2 H 0.3378 0.7037 0.7413 0.249 Uiso 0.50 1 calc PR . .
H5M3 H 0.3775 0.6570 0.6994 0.249 Uiso 0.50 1 calc PR . .
O1W O 0.4304(15) 0.2693(9) 0.208(2) 0.200(12) Uani 0.50 1 d P . .
O2W O 0.5651(19) 0.7031(13) 0.145(2) 0.230(15) Uani 0.50 1 d P . .
O3W O 0.4667(10) 0.6555(6) 0.0395(14) 0.125(7) Uani 0.50 1 d P . .
O4W O 0.6173(15) 0.2856(11) 0.505(2) 0.203(11) Uiso 0.50 1 d P . .
O5W O 0.500(3) 0.299(2) 0.547(4) 0.19(2) Uiso 0.25 1 d P . .

loop_
_atom_site_aniso_label
_atom_site_aniso_U_11
_atom_site_aniso_U_22
_atom_site_aniso_U_33
_atom_site_aniso_U_23
_atom_site_aniso_U_13
_atom_site_aniso_U_12
Cu1 0.0500(6) 0.0546(7) 0.0558(7) -0.0006(6) 0.0031(5) 0.0011(6)
Cu2 0.0623(7) 0.0531(7) 0.0499(7) -0.0021(6) 0.0037(5) 0.0041(6)
Cu3 0.0524(7) 0.0574(7) 0.0492(7) -0.0051(5) 0.0077(5) 0.0009(5)
Cu4 0.0485(6) 0.0581(7) 0.0472(6) -0.0034(5) 0.0048(5) 0.0039(5)
O11 0.053(4) 0.061(4) 0.077(5) 0.007(3) -0.003(3) -0.006(3)
O21 0.051(3) 0.051(4) 0.043(3) 0.001(3) 0.002(3) 0.003(3)
O31 0.097(6) 0.099(6) 0.112(7) -0.017(5) 0.039(5) 0.000(5)
N11 0.046(4) 0.053(5) 0.049(4) -0.004(4) 0.002(4) 0.004(4)
C11 0.054(6) 0.055(6) 0.058(6) -0.008(5) 0.003(5) 0.007(5)
C21 0.048(6) 0.057(6) 0.068(6) -0.009(5) 0.002(5) -0.007(5)
C31 0.063(7) 0.063(7) 0.080(7) 0.004(6) 0.007(6) 0.004(6)
C41 0.060(7) 0.072(7) 0.076(7) -0.012(6) 0.014(6) -0.010(6)
C51 0.053(6) 0.072(7) 0.074(7) -0.008(6) 0.011(5) 0.002(5)
C61 0.049(6) 0.086(8) 0.076(7) -0.005(6) 0.002(5) 0.004(6)
C71 0.059(7) 0.078(7) 0.075(7) 0.005(6) -0.002(6) 0.009(6)
C81 0.058(6) 0.064(7) 0.075(7) -0.002(6) -0.002(5) 0.001(5)
C91 0.057(6) 0.062(6) 0.054(6) -0.004(5) 0.004(5) 0.000(5)
C101 0.052(6) 0.073(7) 0.065(6) -0.006(6) 0.006(5) -0.002(5)
C111 0.049(6) 0.058(6) 0.061(6) -0.011(5) 0.010(5) 0.006(5)
C121 0.052(5) 0.052(6) 0.059(6) 0.001(5) 0.003(5) 0.001(5)
C131 0.047(5) 0.054(6) 0.059(6) -0.001(5) 0.006(4) 0.001(4)
C141 0.058(6) 0.076(7) 0.063(7) -0.007(5) 0.006(5) 0.009(5)
C151 0.082(7) 0.059(6) 0.056(6) 0.007(5) 0.003(5) -0.005(5)
O12 0.076(4) 0.058(4) 0.057(4) 0.002(3) 0.004(3) 0.014(4)
O22 0.058(4) 0.049(3) 0.051(4) -0.006(3) -0.002(3) 0.001(3)
O32 0.071(5) 0.072(5) 0.076(5) 0.007(4) 0.010(4) 0.007(4)
N12 0.062(5) 0.050(5) 0.056(5) -0.005(4) 0.000(4) 0.001(4)
C12 0.079(7) 0.051(6) 0.057(6) 0.006(5) 0.009(5) 0.000(5)
C22 0.072(7) 0.057(6) 0.052(6) 0.004(5) 0.004(5) -0.001(5)
C32 0.069(7) 0.064(7) 0.052(6) 0.004(5) 0.004(5) 0.001(5)
C42 0.089(8) 0.066(7) 0.050(6) 0.003(5) 0.005(6) 0.004(6)
C52 0.072(7) 0.068(7) 0.074(7) 0.021(6) 0.006(6) 0.003(6)
C62 0.101(9) 0.072(8) 0.078(8) 0.027(7) 0.008(7) 0.014(7)
C72 0.112(10) 0.068(7) 0.080(9) 0.013(6) 0.016(7) 0.017(7)
C82 0.096(8) 0.048(6) 0.078(7) 0.001(5) 0.002(6) 0.016(6)
C92 0.075(7) 0.051(6) 0.068(7) 0.008(5) 0.008(6) -0.001(5)
C102 0.062(6) 0.070(7) 0.059(6) 0.012(5) 0.015(5) 0.000(5)
C112 0.082(7) 0.056(6) 0.057(6) -0.002(5) 0.006(6) 0.014(6)
C122 0.048(5) 0.067(6) 0.065(6) 0.015(5) -0.013(5) -0.002(5)
C132 0.065(6) 0.057(6) 0.058(6) -0.016(5) -0.009(5) 0.006(5)
C142 0.069(7) 0.064(7) 0.088(8) -0.008(6) -0.004(6) -0.008(6)
C152 0.098(9) 0.071(7) 0.069(7) -0.006(6) -0.003(6) 0.001(6)
O13 0.044(3) 0.067(4) 0.043(3) -0.007(3) 0.007(3) -0.008(3)
O23 0.065(4) 0.045(4) 0.047(3) -0.003(3) 0.012(3) 0.000(3)
O33 0.083(5) 0.072(5) 0.071(5) -0.001(4) -0.008(4) 0.003(4)
N13 0.047(4) 0.049(5) 0.054(5) 0.000(4) 0.015(4) 0.000(4)
C13 0.055(5) 0.048(5) 0.048(5) 0.000(4) 0.009(4) 0.002(4)
C23 0.061(6) 0.051(6) 0.048(5) -0.001(5) -0.002(5) -0.003(5)
C33 0.049(6) 0.074(7) 0.052(6) 0.011(5) 0.012(5) -0.010(5)
C43 0.067(7) 0.076(8) 0.062(7) 0.022(6) 0.012(6) -0.004(6)
C53 0.122(10) 0.047(6) 0.083(8) 0.002(6) 0.008(8) -0.001(6)
C63 0.118(10) 0.054(7) 0.085(8) -0.025(6) 0.024(8) -0.019(7)
C73 0.121(10) 0.079(9) 0.093(9) -0.030(7) 0.038(8) -0.014(8)
C83 0.117(9) 0.060(7) 0.073(7) -0.011(6) 0.032(7) -0.017(7)
C93 0.066(6) 0.058(6) 0.055(6) 0.005(5) 0.005(5) -0.005(5)
C103 0.074(7) 0.055(6) 0.060(6) 0.007(5) 0.006(6) -0.002(5)
C113 0.060(6) 0.055(6) 0.044(5) 0.001(5) 0.007(4) 0.002(5)
C123 0.055(6) 0.057(6) 0.054(6) -0.003(5) 0.010(5) -0.008(5)
C133 0.052(5) 0.052(5) 0.060(6) -0.002(5) 0.008(5) -0.003(5)
C143 0.073(7) 0.081(7) 0.045(5) 0.000(5) 0.010(5) -0.014(6)
C153 0.075(7) 0.082(8) 0.088(8) -0.027(6) 0.040(6) -0.007(6)
O14 0.047(3) 0.069(4) 0.052(4) -0.009(3) 0.008(3) 0.007(3)
O24 0.044(3) 0.062(4) 0.051(3) -0.005(3) 0.000(3) 0.004(3)
O34 0.147(19) 0.051(11) 0.058(11) -0.001(9) -0.002(12) 0.016(12)
O341 0.075(13) 0.113(16) 0.085(14) -0.013(12) 0.017(10) 0.023(11)
O342 0.034(15) 0.025(18) 0.065(19) 0.015(14) 0.003(12) -0.002(12)
N14 0.056(4) 0.055(5) 0.039(4) -0.001(3) -0.002(4) 0.000(4)
C14 0.048(5) 0.050(5) 0.046(5) -0.001(4) 0.009(4) 0.001(4)
C24 0.053(5) 0.051(5) 0.046(5) -0.009(4) 0.010(5) -0.011(4)
C34 0.052(5) 0.072(7) 0.051(6) 0.002(5) -0.002(5) -0.008(5)
C44 0.052(6) 0.068(6) 0.046(5) 0.001(5) 0.004(5) 0.004(5)
C54 0.068(7) 0.064(6) 0.043(5) 0.005(5) 0.007(5) 0.000(5)
C64 0.057(6) 0.057(6) 0.066(7) -0.003(5) 0.011(5) 0.002(5)
C74 0.051(6) 0.070(7) 0.068(7) 0.006(5) 0.021(5) 0.002(5)
C84 0.051(5) 0.057(6) 0.053(6) 0.005(5) 0.004(5) -0.002(5)
C94 0.047(5) 0.044(5) 0.060(6) 0.000(4) 0.008(4) -0.004(4)
C104 0.054(6) 0.053(6) 0.045(5) 0.002(4) 0.016(5) -0.003(4)
C114 0.054(5) 0.051(6) 0.052(6) 0.002(5) 0.006(5) -0.001(4)
C124 0.054(6) 0.071(7) 0.046(5) -0.001(5) 0.003(5) 0.008(5)
C134 0.048(5) 0.073(7) 0.046(5) -0.010(5) 0.000(4) 0.007(5)
C144 0.080(7) 0.075(8) 0.066(7) 0.014(6) 0.004(6) 0.017(6)
O1M 0.125(9) 0.242(15) 0.119(9) -0.014(9) 0.046(7) -0.027(10)
C1M 0.129(14) 0.22(2) 0.168(18) -0.069(15) 0.032(12) -0.077(15)
O2M 0.153(18) 0.063(11) 0.20(2) 0.070(13) -0.029(15) -0.044(12)
C2M 0.092(16) 0.075(16) 0.080(15) 0.027(13) 0.021(13) -0.043(14)
C3M 0.29(4) 0.065(16) 0.049(14) -0.020(12) 0.016(19) -0.03(2)
O4M 0.106(7) 0.136(8) 0.089(6) 0.003(6) -0.007(5) -0.034(6)
C4M 0.095(11) 0.183(16) 0.127(13) 0.037(11) -0.037(10) -0.020(11)
O5M 0.20(3) 0.21(3) 0.28(4) 0.16(3) -0.03(3) -0.05(2)
C5M 0.26(5) 0.09(2) 0.14(3) -0.01(2) -0.08(3) 0.01(3)
O1W 0.25(3) 0.128(19) 0.23(3) 0.064(19) 0.07(2) 0.11(2)
O2W 0.29(4) 0.25(4) 0.15(2) 0.00(2) 0.03(2) -0.08(3)
O3W 0.165(17) 0.081(11) 0.145(15) -0.036(10) 0.132(14) -0.051(11)

loop_
_atom_type_symbol
_atom_type_description
_atom_type_scat_dispersion_real
_atom_type_scat_dispersion_imag
_atom_type_scat_source
C C 0.0033 0.0016 'International Tables Vol C Tables 4.2.6.8 and 6.1.1.4'
H H 0.0000 0.0000 'International Tables Vol C Tables 4.2.6.8 and 6.1.1.4'
N N 0.0061 0.0033 'International Tables Vol C Tables 4.2.6.8 and 6.1.1.4'
O O 0.0106 0.0060 'International Tables Vol C Tables 4.2.6.8 and 6.1.1.4'
Cu Cu 0.3201 1.2651 'International Tables Vol C Tables 4.2.6.8 and 6.1.1.4'

loop_
_geom_angle_atom_site_label_1
_geom_angle_atom_site_label_2
_geom_angle_atom_site_label_3
_geom_angle
O11 Cu1 N11 92.7(3)
O11 Cu1 O21 175.4(3)
N11 Cu1 O21 86.0(3)
O11 Cu1 O22 92.8(3)
N11 Cu1 O22 169.4(3)
O21 Cu1 O22 89.1(2)
O12 Cu2 N12 92.2(3)
O12 Cu2 O23 95.1(3)
N12 Cu2 O23 167.2(3)
O12 Cu2 O22 172.5(3)
N12 Cu2 O22 85.0(3)
O23 Cu2 O22 88.9(2)
O13 Cu3 N13 93.8(3)
O13 Cu3 O23 170.5(2)
N13 Cu3 O23 86.2(3)
O13 Cu3 O24 95.6(3)
N13 Cu3 O24 157.8(3)
O23 Cu3 O24 87.8(2)
O14 Cu4 N14 94.4(3)
O14 Cu4 O24 175.6(3)
N14 Cu4 O24 85.0(3)
O14 Cu4 O21 93.5(2)
N14 Cu4 O21 165.8(3)
O24 Cu4 O21 88.0(2)
C21 O11 Cu1 127.4(6)
C131 O21 Cu1 109.1(5)
C131 O21 Cu4 121.2(5)
Cu1 O21 Cu4 105.4(3)
C141 O31 H311 109.5
C111 N11 C121 121.4(8)
C111 N11 Cu1 125.9(7)
C121 N11 Cu1 112.7(5)
C21 C11 C111 121.7(8)
C21 C11 C91 119.8(9)
C111 C11 C91 118.6(9)
O11 C21 C31 116.8(9)
O11 C21 C11 124.2(8)
C31 C21 C11 119.0(9)
C21 C31 C41 122.2(10)
C21 C31 H31 118.9
C41 C31 H31 118.9
C31 C41 C101 120.4(10)
C31 C41 H41 119.8
C101 C41 H41 119.8
C61 C51 C101 121.7(10)
C61 C51 H51 119.2
C101 C51 H51 119.2
C51 C61 C71 118.1(10)
C51 C61 H61 121.0
C71 C61 H61 121.0
C81 C71 C61 122.9(10)
C81 C71 H71 118.5
C61 C71 H71 118.5
C71 C81 C91 120.0(10)
C71 C81 H81 120.0
C91 C81 H81 120.0
C101 C91 C81 116.1(9)
C101 C91 C11 120.0(9)
C81 C91 C11 123.9(9)
C91 C101 C51 121.2(10)
C91 C101 C41 118.5(9)
C51 C101 C41 120.3(10)
N11 C111 C11 126.1(9)
N11 C111 H111 116.9
C11 C111 H111 116.9
N11 C121 C131 105.7(7)
N11 C121 C151 114.8(7)
C131 C121 C151 108.8(8)
N11 C121 C141 108.2(7)
C131 C121 C141 109.3(7)
C151 C121 C141 109.9(8)
O21 C131 C121 110.5(7)
O21 C131 H131 109.6
C121 C131 H131 109.6
O21 C131 H132 109.6
C121 C131 H132 109.6
H131 C131 H132 108.1
O31 C141 C121 110.3(8)
O31 C141 H141 109.6
C121 C141 H141 109.6
O31 C141 H142 109.6
C121 C141 H142 109.6
H141 C141 H142 108.1
C121 C151 H151 109.5
C121 C151 H152 109.5
H151 C151 H152 109.5
C121 C151 H153 109.5
H151 C151 H153 109.5
H152 C151 H153 109.5
C22 O12 Cu2 125.8(6)
C132 O22 Cu1 125.4(5)
C132 O22 Cu2 112.4(5)
Cu1 O22 Cu2 113.4(3)
C142 O32 H321 109.5
C112 N12 C122 120.9(8)
C112 N12 Cu2 126.3(6)
C122 N12 Cu2 112.7(6)
C112 C12 C22 123.6(9)
C112 C12 C92 117.5(9)
C22 C12 C92 118.9(9)
O12 C22 C32 116.9(9)
O12 C22 C12 122.6(8)
C32 C22 C12 120.5(9)
C42 C32 C22 121.3(10)
C42 C32 H32 119.4
C22 C32 H32 119.4
C32 C42 C102 121.5(9)
C32 C42 H42 119.3
C102 C42 H42 119.3
C62 C52 C102 121.1(10)
C62 C52 H52 119.5
C102 C52 H52 119.5
C52 C62 C72 120.6(11)
C52 C62 H62 119.7
C72 C62 H62 119.7
C62 C72 C82 119.7(11)
C62 C72 H72 120.2
C82 C72 H72 120.2
C72 C82 C92 121.8(10)
C72 C82 H82 119.1
C92 C82 H82 119.1
C82 C92 C102 117.6(9)
C82 C92 C12 123.5(9)
C102 C92 C12 118.9(9)
C52 C102 C92 119.2(10)
C52 C102 C42 122.0(10)
C92 C102 C42 118.8(9)
N12 C112 C12 124.0(9)
N12 C112 H112 118.0
C12 C112 H112 118.0
C152 C122 N12 116.7(8)
C152 C122 C142 111.8(9)
N12 C122 C142 103.2(8)
C152 C122 C132 110.4(9)
N12 C122 C132 102.5(7)
C142 C122 C132 111.8(8)
O22 C132 C122 114.1(8)
O22 C132 H133 108.7
C122 C132 H133 108.7
O22 C132 H134 108.7
C122 C132 H134 108.7
H133 C132 H134 107.6
O32 C142 C122 117.2(8)
O32 C142 H143 108.0
C122 C142 H143 108.0
O32 C142 H144 108.0
C122 C142 H144 108.0
H143 C142 H144 107.2
C122 C152 H154 109.5
C122 C152 H155 109.5
H154 C152 H155 109.5
C122 C152 H156 109.5
H154 C152 H156 109.5
H155 C152 H156 109.5
C23 O13 Cu3 126.7(6)
C133 O23 Cu2 125.8(5)
C133 O23 Cu3 112.2(5)
Cu2 O23 Cu3 114.0(3)
C143 O33 H331 109.5
C113 N13 C123 120.0(7)
C113 N13 Cu3 126.7(6)
C123 N13 Cu3 111.0(6)
C23 C13 C113 122.6(8)
C23 C13 C93 118.0(8)
C113 C13 C93 119.1(8)
O13 C23 C13 124.4(8)
O13 C23 C33 115.0(9)
C13 C23 C33 120.5(9)
C43 C33 C23 120.7(10)
C43 C33 H33 119.7
C23 C33 H33 119.7
C33 C43 C103 123.0(10)
C33 C43 H43 118.5
C103 C43 H43 118.5
C63 C53 C103 120.4(11)
C63 C53 H53 119.8
C103 C53 H53 119.8
C53 C63 C73 119.0(10)
C53 C63 H63 120.5
C73 C63 H63 120.5
C63 C73 C83 121.9(11)
C63 C73 H73 119.1
C83 C73 H73 119.1
C73 C83 C93 119.8(11)
C73 C83 H83 120.1
C93 C83 H83 120.1
C103 C93 C83 118.6(9)
C103 C93 C13 118.9(9)
C83 C93 C13 122.5(9)
C93 C103 C43 119.0(9)
C93 C103 C53 120.2(10)
C43 C103 C53 120.8(10)
N13 C113 C13 125.0(8)
N13 C113 H113 117.5
C13 C113 H113 117.5
N13 C123 C143 106.5(7)
N13 C123 C153 115.1(8)
C143 C123 C153 109.2(8)
N13 C123 C133 106.1(7)
C143 C123 C133 111.9(8)
C153 C123 C133 108.1(8)
O23 C133 C123 111.4(7)
O23 C133 H135 109.3
C123 C133 H135 109.3
O23 C133 H136 109.3
C123 C133 H136 109.3
H135 C133 H136 108.0
O33 C143 C123 114.3(8)
O33 C143 H145 108.7
C123 C143 H145 108.7
O33 C143 H146 108.7
C123 C143 H146 108.7
H145 C143 H146 107.6
C123 C153 H157 109.5
C123 C153 H158 109.5
H157 C153 H158 109.5
C123 C153 H159 109.5
H157 C153 H159 109.5
H158 C153 H159 109.5
C24 O14 Cu4 126.5(5)
C134 O24 Cu4 108.6(5)
C134 O24 Cu3 122.0(5)
Cu4 O24 Cu3 107.6(3)
C144 O34 H34A 109.5
C154 O341 H341 109.5
C155 O342 H342 109.5
C114 N14 C124 120.9(7)
C114 N14 Cu4 124.9(6)
C124 N14 Cu4 114.2(6)
C24 C14 C114 121.0(8)
C24 C14 C94 120.2(8)
C114 C14 C94 118.8(8)
O14 C24 C14 126.1(8)
O14 C24 C34 115.3(8)
C14 C24 C34 118.5(8)
C44 C34 C24 121.6(9)
C44 C34 H34 119.2
C24 C34 H34 119.2
C34 C44 C104 120.8(9)
C34 C44 H44 119.6
C104 C44 H44 119.6
C64 C54 C104 122.9(9)
C64 C54 H54 118.5
C104 C54 H54 118.5
C54 C64 C74 118.3(9)
C54 C64 H64 120.8
C74 C64 H64 120.8
C84 C74 C64 120.6(9)
C84 C74 H74 119.7
C64 C74 H74 119.7
C74 C84 C94 121.8(9)
C74 C84 H84 119.1
C94 C84 H84 119.1
C84 C94 C104 117.2(8)
C84 C94 C14 124.2(8)
C104 C94 C14 118.6(8)
C54 C104 C44 120.6(8)
C54 C104 C94 119.3(8)
C44 C104 C94 120.1(8)
N14 C114 C14 126.6(8)
N14 C114 H114 116.7
C14 C114 H114 116.7
C154 C124 N14 119.2(19)
N14 C124 C155 117(3)
N14 C124 C144 108.8(8)
C155 C124 C144 97(2)
C154 C124 C134 108.9(19)
N14 C124 C134 104.0(7)
C155 C124 C134 120(3)
C144 C124 C134 108.4(8)
N14 C124 C156 108.0(14)
C144 C124 C156 120.8(18)
C134 C124 C156 105.6(15)
O24 C134 C124 110.6(7)
O24 C134 H13A 109.5
C124 C134 H13A 109.5
O24 C134 H13B 109.5
C124 C134 H13B 109.5
H13A C134 H13B 108.1
O34 C144 C124 109.0(12)
O34 C144 H14A 109.9
C124 C144 H14A 109.9
O34 C144 H14B 109.9
C124 C144 H14B 109.9
H14A C144 H14B 108.3
O34 C144 H14C 118.1
C124 C144 H14C 109.5
H14B C144 H14C 100.1
C124 C144 H14D 109.5
H14A C144 H14D 100.9
H14B C144 H14D 117.9
H14C C144 H14D 109.5
O34 C144 H14E 100.8
C124 C144 H14E 109.5
H14A C144 H14E 117.2
H14C C144 H14E 109.5
H14D C144 H14E 109.5
C124 C154 O341 113(3)
C124 C155 O342 96(3)
C1M O1M H1M 109.5
O1M C1M H1M1 109.5
O1M C1M H1M2 109.5
H1M1 C1M H1M2 109.5
O1M C1M H1M3 109.5
H1M1 C1M H1M3 109.5
H1M2 C1M H1M3 109.5
C2M O2M H2M 109.5
O2M C2M H2M1 109.5
O2M C2M H2M2 109.5
H2M1 C2M H2M2 109.5
O2M C2M H2M3 109.5
H2M1 C2M H2M3 109.5
H2M2 C2M H2M3 109.5
C3M O3M H3M 109.5
C3M O3M1 H3M1 109.5
O3M C3M O3M1 125(3)
O3M C3M H3M2 109.5
O3M1 C3M H3M2 107.8
O3M C3M H3M3 109.5
H3M2 C3M H3M3 109.5
O3M C3M H3M4 109.5
O3M1 C3M H3M4 93.9
H3M2 C3M H3M4 109.5
H3M3 C3M H3M4 109.5
O3M1 C3M H3M5 109.5
H3M2 C3M H3M5 117.0
H3M3 C3M H3M5 93.6
H3M4 C3M H3M5 116.4
O3M C3M H3M6 102.9
O3M1 C3M H3M6 109.5
H3M3 C3M H3M6 108.5
H3M4 C3M H3M6 116.8
H3M5 C3M H3M6 109.5
O3M C3M H3M7 99.4
O3M1 C3M H3M7 109.5
H3M2 C3M H3M7 103.3
H3M3 C3M H3M7 124.8
H3M5 C3M H3M7 109.5
H3M6 C3M H3M7 109.5
C4M O4M H4M 109.5
O4M C4M H4M1 109.5
O4M C4M H4M2 109.5
H4M1 C4M H4M2 109.5
O4M C4M H4M3 109.5
H4M1 C4M H4M3 109.5
H4M2 C4M H4M3 109.5
C5M O5M H5M 109.5
O5M C5M H5M1 109.5
O5M C5M H5M2 109.5
H5M1 C5M H5M2 109.5
O5M C5M H5M3 109.5
H5M1 C5M H5M3 109.5
H5M2 C5M H5M3 109.5

loop_
_geom_bond_atom_site_label_1
_geom_bond_atom_site_label_2
_geom_bond_distance
Cu1 O11 1.900(6)
Cu1 N11 1.915(7)
Cu1 O21 1.926(6)
Cu1 O22 1.939(6)
Cu2 O12 1.908(6)
Cu2 N12 1.930(7)
Cu2 O23 1.937(6)
Cu2 O22 1.945(6)
Cu3 O13 1.873(6)
Cu3 N13 1.912(7)
Cu3 O23 1.939(6)
Cu3 O24 1.940(6)
Cu4 O14 1.898(6)
Cu4 N14 1.917(7)
Cu4 O24 1.938(6)
Cu4 O21 1.978(6)
O11 C21 1.313(10)
O21 C131 1.422(10)
O31 C141 1.423(11)
O31 H311 0.8400
N11 C111 1.294(10)
N11 C121 1.481(11)
C11 C21 1.409(13)
C11 C111 1.437(13)
C11 C91 1.447(12)
C21 C31 1.390(13)
C31 C41 1.391(13)
C31 H31 0.9500
C41 C101 1.423(14)
C41 H41 0.9500
C51 C61 1.348(14)
C51 C101 1.412(13)
C51 H51 0.9500
C61 C71 1.385(14)
C61 H61 0.9500
C71 C81 1.381(13)
C71 H71 0.9500
C81 C91 1.429(13)
C81 H81 0.9500
C91 C101 1.411(13)
C111 H111 0.9500
C121 C131 1.523(12)
C121 C151 1.547(12)
C121 C141 1.566(13)
C131 H131 0.9900
C131 H132 0.9900
C141 H141 0.9900
C141 H142 0.9900
C151 H151 0.9800
C151 H152 0.9800
C151 H153 0.9800
O12 C22 1.323(11)
O22 C132 1.417(10)
O32 C142 1.433(12)
O32 H321 0.8400
N12 C112 1.306(11)
N12 C122 1.511(11)
C12 C112 1.422(13)
C12 C22 1.426(13)
C12 C92 1.458(13)
C22 C32 1.412(13)
C32 C42 1.358(13)
C32 H32 0.9500
C42 C102 1.444(14)
C42 H42 0.9500
C52 C62 1.357(15)
C52 C102 1.433(14)
C52 H52 0.9500
C62 C72 1.402(15)
C62 H62 0.9500
C72 C82 1.402(14)
C72 H72 0.9500
C82 C92 1.404(14)
C82 H82 0.9500
C92 C102 1.439(13)
C112 H112 0.9500
C122 C152 1.481(14)
C122 C142 1.514(14)
C122 C132 1.564(13)
C132 H133 0.9900
C132 H134 0.9900
C142 H143 0.9900
C142 H144 0.9900
C152 H154 0.9800
C152 H155 0.9800
C152 H156 0.9800
O13 C23 1.348(10)
O23 C133 1.434(10)
O33 C143 1.407(11)
O33 H331 0.8400
N13 C113 1.280(11)
N13 C123 1.494(11)
C13 C23 1.392(12)
C13 C113 1.434(12)
C13 C93 1.479(13)
C23 C33 1.432(12)
C33 C43 1.303(13)
C33 H33 0.9500
C43 C103 1.422(14)
C43 H43 0.9500
C53 C63 1.381(15)
C53 C103 1.436(14)
C53 H53 0.9500
C63 C73 1.388(15)
C63 H63 0.9500
C73 C83 1.399(14)
C73 H73 0.9500
C83 C93 1.416(14)
C83 H83 0.9500
C93 C103 1.399(13)
C113 H113 0.9500
C123 C143 1.530(13)
C123 C153 1.537(13)
C123 C133 1.539(12)
C133 H135 0.9900
C133 H136 0.9900
C143 H145 0.9900
C143 H146 0.9900
C153 H157 0.9800
C153 H158 0.9800
C153 H159 0.9800
O14 C24 1.288(10)
O24 C134 1.420(9)
O34 C144 1.34(2)
O34 H34A 0.8400
O341 C154 1.60(5)
O341 H341 0.8400
O342 C155 1.56(6)
O342 H342 0.8400
N14 C114 1.291(11)
N14 C124 1.494(11)
C14 C24 1.419(12)
C14 C114 1.443(12)
C14 C94 1.460(12)
C24 C34 1.434(12)
C34 C44 1.374(13)
C34 H34 0.9500
C44 C104 1.421(12)
C44 H44 0.9500
C54 C64 1.343(12)
C54 C104 1.410(12)
C54 H54 0.9500
C64 C74 1.409(13)
C64 H64 0.9500
C74 C84 1.387(12)
C74 H74 0.9500
C84 C94 1.398(12)
C84 H84 0.9500
C94 C104 1.422(12)
C114 H114 0.9500
C124 C154 1.41(4)
C124 C155 1.51(6)
C124 C144 1.514(14)
C124 C134 1.534(12)
C124 C156 1.71(3)
C134 H13A 0.9900
C134 H13B 0.9900
C144 H14A 0.9900
C144 H14B 0.9900
C144 H14C 0.9800
C144 H14D 0.9800
C144 H14E 0.9800
C154 H15A 0.9900
C154 H15B 0.9900
C155 H15C 0.9900
C155 H15D 0.9900
C156 H15E 0.9800
C156 H15F 0.9800
C156 H15G 0.9800
O1M C1M 1.396(18)
O1M H1M 0.8400
C1M H1M1 0.9800
C1M H1M2 0.9800
C1M H1M3 0.9800
O2M C2M 1.27(3)
O2M H2M 0.8400
C2M H2M1 0.9800
C2M H2M2 0.9800
C2M H2M3 0.9800
O3M C3M 1.30(3)
O3M H3M 0.8400
O3M1 C3M 1.46(5)
O3M1 H3M1 0.8400
C3M H3M2 0.9800
C3M H3M3 0.9800
C3M H3M4 0.9800
C3M H3M5 0.9800
C3M H3M6 0.9800
C3M H3M7 0.9800
O4M C4M 1.414(14)
O4M H4M 0.8400
C4M H4M1 0.9800
C4M H4M2 0.9800
C4M H4M3 0.9800
O5M C5M 1.55(4)
O5M H5M 0.8400
C5M H5M1 0.9800
C5M H5M2 0.9800
C5M H5M3 0.9800

loop_
_geom_hbond_atom_site_label_D
_geom_hbond_atom_site_label_H
_geom_hbond_atom_site_label_A
_geom_hbond_distance_DH
_geom_hbond_distance_HA
_geom_hbond_distance_DA
_geom_hbond_angle_DHA
_geom_hbond_site_symmetry_A
O31 H311 O1M 0.84 1.89 2.716(14) 169.0 .
O32 H321 O11 0.84 1.81 2.653(9) 177.5 .
O33 H331 O12 0.84 1.85 2.689(9) 173.0 .
O1M H1M O3W 0.84 1.99 2.75(2) 150.3 3_665
O2M H2M O4W 0.84 2.35 2.90(4) 123.6 2_655
O3M H3M O1W 0.84 1.99 2.76(4) 151.9 4_566
O3M1 H3M1 O31 0.84 2.09 2.79(5) 140.2 4_566
O3M1 H3M1 O1W 0.84 2.53 3.21(6) 138.7 4_566
O4M H4M O3M 0.84 1.85 2.69(3) 175.4 .

loop_
_geom_torsion_atom_site_label_1
_geom_torsion_atom_site_label_2
_geom_torsion_atom_site_label_3
_geom_torsion_atom_site_label_4
_geom_torsion
C111 C11 C21 O11 1.3(15)
C91 C11 C21 O11 -179.6(9)
C111 C11 C21 C31 -177.4(9)
C91 C11 C21 C31 1.8(14)
O11 C21 C31 C41 -179.2(9)
C11 C21 C31 C41 -0.4(15)
C21 C31 C41 C101 -0.4(16)
C101 C51 C61 C71 1.7(15)
C51 C61 C71 C81 -1.4(16)
C61 C71 C81 C91 1.2(16)
C71 C81 C91 C101 -1.2(14)
C71 C81 C91 C11 -178.9(9)
C21 C11 C91 C101 -2.3(14)
C111 C11 C91 C101 176.9(9)
C21 C11 C91 C81 175.4(9)
C111 C11 C91 C81 -5.4(14)
C81 C91 C101 C51 1.6(14)
C11 C91 C101 C51 179.4(9)
C81 C91 C101 C41 -176.4(9)
C11 C91 C101 C41 1.4(14)
C61 C51 C101 C91 -1.9(15)
C61 C51 C101 C41 176.1(10)
C31 C41 C101 C91 0.0(15)
C31 C41 C101 C51 -178.1(9)
C121 N11 C111 C11 179.2(8)
Cu1 N11 C111 C11 -4.3(13)
C21 C11 C111 N11 -4.9(15)
C91 C11 C111 N11 175.9(8)
C111 N11 C121 C131 151.5(8)
Cu1 N11 C121 C131 -25.4(8)
C111 N11 C121 C151 31.6(12)
Cu1 N11 C121 C151 -145.2(7)
C111 N11 C121 C141 -91.5(9)
Cu1 N11 C121 C141 91.6(7)
Cu1 O21 C131 C121 -40.0(8)
Cu4 O21 C131 C121 -162.6(5)
N11 C121 C131 O21 42.3(9)
C151 C121 C131 O21 166.1(7)
C141 C121 C131 O21 -74.0(9)
N11 C121 C141 O31 66.9(10)
C131 C121 C141 O31 -178.5(8)
C151 C121 C141 O31 -59.2(11)
C112 C12 C22 O12 1.4(16)
C92 C12 C22 O12 -178.1(9)
C112 C12 C22 C32 -176.8(9)
C92 C12 C22 C32 3.7(14)
O12 C22 C32 C42 -179.4(9)
C12 C22 C32 C42 -1.1(15)
C22 C32 C42 C102 -0.6(16)
C102 C52 C62 C72 -1.4(17)
C52 C62 C72 C82 0.9(18)
C62 C72 C82 C92 -0.2(17)
C72 C82 C92 C102 0.0(16)
C72 C82 C92 C12 178.0(10)
C112 C12 C92 C82 -2.2(15)
C22 C12 C92 C82 177.3(10)
C112 C12 C92 C102 175.8(9)
C22 C12 C92 C102 -4.7(14)
C62 C52 C102 C92 1.2(15)
C62 C52 C102 C42 179.4(10)
C82 C92 C102 C52 -0.4(14)
C12 C92 C102 C52 -178.6(9)
C82 C92 C102 C42 -178.7(10)
C12 C92 C102 C42 3.1(14)
C32 C42 C102 C52 -178.8(10)
C32 C42 C102 C92 -0.5(15)
C122 N12 C112 C12 178.1(9)
Cu2 N12 C112 C12 1.7(15)
C22 C12 C112 N12 -13.7(16)
C92 C12 C112 N12 165.9(9)
C112 N12 C122 C152 25.4(13)
Cu2 N12 C122 C152 -157.8(7)
C112 N12 C122 C142 -97.7(10)
Cu2 N12 C122 C142 79.2(8)
C112 N12 C122 C132 146.1(9)
Cu2 N12 C122 C132 -37.1(8)
Cu1 O22 C132 C122 126.1(7)
Cu2 O22 C132 C122 -19.1(9)
C152 C122 C132 O22 160.6(8)
N12 C122 C132 O22 35.6(10)
C142 C122 C132 O22 -74.3(10)
C152 C122 C142 O32 -177.8(9)
N12 C122 C142 O32 -51.6(11)
C132 C122 C142 O32 57.9(12)
C113 C13 C23 O13 -1.3(14)
C93 C13 C23 O13 -174.8(8)
C113 C13 C23 C33 174.8(8)
C93 C13 C23 C33 1.4(13)
O13 C23 C33 C43 177.4(8)
C13 C23 C33 C43 0.9(14)
C23 C33 C43 C103 -2.3(15)
C103 C53 C63 C73 3.1(18)
C53 C63 C73 C83 -4(2)
C63 C73 C83 C93 3.5(19)
C73 C83 C93 C103 -1.3(16)
C73 C83 C93 C13 178.5(10)
C23 C13 C93 C103 -2.4(13)
C113 C13 C93 C103 -176.0(8)
C23 C13 C93 C83 177.8(9)
C113 C13 C93 C83 4.1(14)
C83 C93 C103 C43 -179.0(10)
C13 C93 C103 C43 1.1(14)
C83 C93 C103 C53 0.2(15)
C13 C93 C103 C53 -179.7(9)
C33 C43 C103 C93 1.2(15)
C33 C43 C103 C53 -178.0(10)
C63 C53 C103 C93 -1.1(16)
C63 C53 C103 C43 178.1(10)
C123 N13 C113 C13 -172.0(8)
Cu3 N13 C113 C13 -10.6(13)
C23 C13 C113 N13 8.5(14)
C93 C13 C113 N13 -178.2(8)
C113 N13 C123 C143 81.0(10)
Cu3 N13 C123 C143 -83.0(7)
C113 N13 C123 C153 -40.2(11)
Cu3 N13 C123 C153 155.8(7)
C113 N13 C123 C133 -159.6(8)
Cu3 N13 C123 C133 36.4(8)
Cu2 O23 C133 C123 -125.2(7)
Cu3 O23 C133 C123 21.6(9)
N13 C123 C133 O23 -37.1(9)
C143 C123 C133 O23 78.7(9)
C153 C123 C133 O23 -161.0(8)
N13 C123 C143 O33 50.3(10)
C153 C123 C143 O33 175.2(8)
C133 C123 C143 O33 -65.2(10)
C114 C14 C24 O14 -1.6(14)
C94 C14 C24 O14 179.4(8)
C114 C14 C24 C34 -178.6(8)
C94 C14 C24 C34 2.4(12)
O14 C24 C34 C44 178.3(8)
C14 C24 C34 C44 -4.4(13)
C24 C34 C44 C104 4.0(14)
C104 C54 C64 C74 -1.3(14)
C54 C64 C74 C84 1.2(14)
C64 C74 C84 C94 -0.7(14)
C74 C84 C94 C104 0.3(13)
C74 C84 C94 C14 179.4(9)
C24 C14 C94 C84 -179.1(8)
C114 C14 C94 C84 1.8(13)
C24 C14 C94 C104 0.0(12)
C114 C14 C94 C104 -179.1(8)
C64 C54 C104 C44 -178.0(9)
C64 C54 C104 C94 1.0(14)
C34 C44 C104 C54 177.6(9)
C34 C44 C104 C94 -1.4(14)
C84 C94 C104 C54 -0.4(12)
C14 C94 C104 C54 -179.6(8)
C84 C94 C104 C44 178.6(8)
C14 C94 C104 C44 -0.6(12)
C124 N14 C114 C14 -178.0(8)
Cu4 N14 C114 C14 4.0(13)
C24 C14 C114 N14 1.8(14)
C94 C14 C114 N14 -179.2(8)
C114 N14 C124 C154 -34(3)
Cu4 N14 C124 C154 145(2)
C114 N14 C124 C155 -20(3)
Cu4 N14 C124 C155 159(3)
C114 N14 C124 C144 89.6(10)
Cu4 N14 C124 C144 -92.3(8)
C114 N14 C124 C134 -155.1(8)
Cu4 N14 C124 C134 23.1(9)
C114 N14 C124 C156 -43.2(19)
C154 C124 C134 O24 -171(2)
N14 C124 C134 O24 -43.0(10)
C155 C124 C134 O24 -177(3)
C144 C124 C134 O24 72.7(9)
C156 C124 C134 O24 -156.5(16)
C154 C124 C144 O34 51(2)
C155 C124 C144 O34 43(3)
C134 C124 C144 O34 168.8(11)
C156 C124 C144 O34 47(2)
N14 C124 C154 O341 65(3)
C144 C124 C155 O342 177(3)
C134 C124 C155 O342 60(4)
C156 C124 C155 O342 4(5)
